data_1544268
loop_
_publ_author_name
'Wang, Feng'
'Cao, Bei'
'To, Wai-Pong'
'Tse, Chun-Wai'
'Li, Kai'
'Chang, Xiao-Yong'
'Zang, Chao'
'Chan, Sharon Lai-Fung'
'Che, Chi-Ming'

_publ_section_title
;
 The effects of chelating N4ligand coordination on Co(ii)-catalysed
 photochemical conversion of CO2to CO: reaction mechanism and DFT
 calculations
;
_journal_issue 20
_journal_name_full 'Catal. Sci. Technol.'
_journal_page_first 7408
_journal_paper_doi 10.1039/C6CY01265E
_journal_volume 6
_journal_year 2016
_chemical_absolute_configuration ad
_chemical_formula_moiety 'C26 H28 Cl2 Co N4, C2 H3 N'
_chemical_formula_sum 'C28 H31 Cl2 Co N5'
_chemical_formula_weight 567.41
_chemical_name_systematic C7
_space_group_crystal_system monoclinic
_space_group_IT_number 4
_space_group_name_Hall 'P 2yb'
_space_group_name_H-M_alt 'P 1 21 1'
_symmetry_space_group_name_Hall 'P 2yb'
_symmetry_space_group_name_H-M 'P 1 21 1'
_atom_sites_solution_hydrogens geom
_atom_sites_solution_primary direct
_atom_sites_solution_secondary difmap
_audit_creation_method SHELXL-2013
_audit_update_record
;
2015-03-03 deposited with the CCDC.
2016-08-15 downloaded from the CCDC.
;
_cell_angle_alpha 90
_cell_angle_beta 103.253(3)
_cell_angle_gamma 90
_cell_formula_units_Z 2
_cell_length_a 11.1898(10)
_cell_length_b 8.5968(8)
_cell_length_c 14.2382(13)
_cell_measurement_reflns_used 22802
_cell_measurement_temperature 123(2)
_cell_measurement_theta_max 25.027
_cell_measurement_theta_min 2.63
_cell_volume 1333.2(2)
_computing_cell_refinement 'APEX2 (Bruker, 2014)'
_computing_data_collection 'APEX2 (Bruker, 2014)'
_computing_data_reduction 'SAINT (Bruker, 2014)'
_computing_molecular_graphics 'Mercury (Macrae et. al, 2008)'
_computing_publication_material 'SHELXL (Sheldrick, 2013)'
_computing_structure_refinement 'SHELXL-2013 (Sheldrick, 2013)'
_computing_structure_solution 'SHELXS (Sheldrick, 2013)'
_diffrn_ambient_temperature 123(2)
_diffrn_measured_fraction_theta_full 0.975
_diffrn_measured_fraction_theta_max 0.999
_diffrn_measurement_device_type 'Bruker D8 Venture Photon100 CMOS'
_diffrn_measurement_method '\w and \f scans'
_diffrn_radiation_type MoK\a
_diffrn_radiation_wavelength 0.71073
_diffrn_reflns_av_R_equivalents 0.0283
_diffrn_reflns_av_unetI/netI 0.0261
_diffrn_reflns_Laue_measured_fraction_full 0.975
_diffrn_reflns_Laue_measured_fraction_max 0.999
_diffrn_reflns_limit_h_max 13
_diffrn_reflns_limit_h_min -13
_diffrn_reflns_limit_k_max 10
_diffrn_reflns_limit_k_min -10
_diffrn_reflns_limit_l_max 16
_diffrn_reflns_limit_l_min -16
_diffrn_reflns_number 22802
_diffrn_reflns_point_group_measured_fraction_full 0.976
_diffrn_reflns_point_group_measured_fraction_max 0.999
_diffrn_reflns_theta_full 25.242
_diffrn_reflns_theta_max 25.027
_diffrn_reflns_theta_min 2.630
_diffrn_source 'micro-focus Mo source'
_exptl_absorpt_coefficient_mu 0.871
_exptl_absorpt_correction_T_max 0.7459
_exptl_absorpt_correction_T_min 0.6976
_exptl_absorpt_correction_type multi-scan
_exptl_absorpt_process_details 'SADABS (Sheldrick, 2014)'
_exptl_crystal_colour red
_exptl_crystal_density_diffrn 1.413
_exptl_crystal_description plate
_exptl_crystal_F_000 590
_exptl_crystal_recrystallization_method 'Re-crystallisation from solvent: '
_exptl_crystal_size_max 0.159
_exptl_crystal_size_mid 0.112
_exptl_crystal_size_min 0.051
_exptl_transmission_factor_max 0.7459
_exptl_transmission_factor_min 0.6976
_refine_diff_density_max 0.180
_refine_diff_density_min -0.167
_refine_diff_density_rms 0.036
_refine_ls_abs_structure_details
;
 Refined as an inversion twin.
;
_refine_ls_abs_structure_Flack 0.044(11)
_refine_ls_extinction_coef 0.0028(8)
_refine_ls_extinction_expression Fc^*^=kFc[1+0.001xFc^2^\l^3^/sin(2\q)]^-1/4^
_refine_ls_extinction_method SHELXL
_refine_ls_goodness_of_fit_ref 1.051
_refine_ls_hydrogen_treatment constr
_refine_ls_matrix_type full
_refine_ls_number_parameters 330
_refine_ls_number_reflns 4696
_refine_ls_number_restraints 1
_refine_ls_restrained_S_all 1.051
_refine_ls_R_factor_all 0.0207
_refine_ls_R_factor_gt 0.0193
_refine_ls_shift/su_max 0.017
_refine_ls_shift/su_mean 0.000
_refine_ls_structure_factor_coef Fsqd
_refine_ls_weighting_details 'w=1/[\s^2^(Fo^2^)+(0.0250P)^2^+0.1387P] where P=(Fo^2^+2Fc^2^)/3'
_refine_ls_weighting_scheme calc
_refine_ls_wR_factor_gt 0.0464
_refine_ls_wR_factor_ref 0.0468
_reflns_Friedel_coverage 0.865
_reflns_Friedel_fraction_full 0.977
_reflns_Friedel_fraction_max 1.000
_reflns_number_gt 4555
_reflns_number_total 4696
_reflns_threshold_expression 'I > 2\s(I)'
_cod_data_source_file c6cy01265e2.cif
_cod_data_source_block mo_CHEM0028_0m
_cod_depositor_comments
;
The following automatic conversions were performed:

'_atom_sites_solution_secondary' value 'diffmap' was changed to
'difmap'.

Automatic conversion script
Id: cif_fix_values 6452 2018-10-05 10:23:21Z andrius 
;
_cod_database_code 1544268
_shelx_space_group_comment
;
The symmetry employed for this shelxl refinement is uniquely defined
by the following loop, which should always be used as a source of
symmetry information in preference to the above space-group names.
They are only intended as comments.
;
_shelx_estimated_absorpt_t_min 0.874
_shelx_estimated_absorpt_t_max 0.957
_shelxl_version_number 2013-4

loop_
_space_group_symop_operation_xyz
'x, y, z'
'-x, y+1/2, -z'

loop_
_atom_site_label
_atom_site_type_symbol
_atom_site_fract_x
_atom_site_fract_y
_atom_site_fract_z
_atom_site_U_iso_or_equiv
_atom_site_adp_type
_atom_site_occupancy
_atom_site_site_symmetry_order
_atom_site_calc_flag
_atom_site_refinement_flags_posn
_atom_site_refinement_flags_adp
Co1 Co 0.35647(3) -0.05723(4) 0.22314(2) 0.01151(9) Uani 1 1 d . .
Cl1 Cl 0.55754(5) 0.05716(7) 0.24245(4) 0.01560(14) Uani 1 1 d . .
Cl2 Cl 0.41426(6) -0.32522(7) 0.23913(4) 0.01692(14) Uani 1 1 d . .
N3 N 0.1642(2) -0.1215(2) 0.23090(15) 0.0161(5) Uani 1 1 d . .
N4 N 0.36090(17) -0.0510(3) 0.37350(13) 0.0150(4) Uani 1 1 d . .
N2 N 0.26448(17) 0.1688(2) 0.17763(14) 0.0131(4) Uani 1 1 d . .
N1 N 0.33696(16) -0.0583(3) 0.07059(13) 0.0125(4) Uani 1 1 d . .
N5 N 0.1514(3) 0.2112(4) 0.4540(2) 0.0536(9) Uani 1 1 d . .
C17 C 0.1088(3) -0.2230(3) 0.1486(2) 0.0235(7) Uani 1 1 d . .
H17C H 0.1585 -0.3173 0.1505 0.035 Uiso 1 1 calc R U
H17A H 0.1058 -0.1673 0.0880 0.035 Uiso 1 1 calc R U
H17B H 0.0253 -0.2515 0.1526 0.035 Uiso 1 1 calc R U
C19 C 0.1765(2) -0.1973(3) 0.32357(19) 0.0176(6) Uani 1 1 d . .
C18 C 0.2751(2) -0.1463(3) 0.39798(19) 0.0168(6) Uani 1 1 d . .
C26 C 0.4516(3) 0.0010(3) 0.44307(19) 0.0202(6) Uani 1 1 d . .
H26 H 0.5113 0.0669 0.4259 0.024 Uiso 1 1 calc R U
C25 C 0.4643(3) -0.0358(3) 0.54051(18) 0.0244(6) Uani 1 1 d . .
H25 H 0.5286 0.0085 0.5884 0.029 Uiso 1 1 calc R U
C24 C 0.3829(3) -0.1363(3) 0.5655(2) 0.0260(7) Uani 1 1 d . .
H24 H 0.3912 -0.1644 0.6313 0.031 Uiso 1 1 calc R U
C23 C 0.2863(3) -0.1987(3) 0.49416(19) 0.0218(6) Uani 1 1 d . .
C22 C 0.2025(3) -0.3105(4) 0.5122(2) 0.0324(8) Uani 1 1 d . .
H22 H 0.2081 -0.3465 0.5762 0.039 Uiso 1 1 calc R U
C21 C 0.1134(3) -0.3672(4) 0.4386(2) 0.0336(8) Uani 1 1 d . .
H21 H 0.0602 -0.4468 0.4512 0.040 Uiso 1 1 calc R U
C20 C 0.0989(3) -0.3097(3) 0.3440(2) 0.0268(7) Uani 1 1 d . .
H20 H 0.0349 -0.3491 0.2939 0.032 Uiso 1 1 calc R U
C16 C 0.0982(2) 0.0308(3) 0.23341(19) 0.0178(6) Uani 1 1 d . .
H16 H 0.1313 0.0777 0.2984 0.021 Uiso 1 1 calc R U
C15 C -0.0402(2) 0.0110(3) 0.2222(2) 0.0229(6) Uani 1 1 d . .
H15B H -0.0750 -0.0435 0.1607 0.027 Uiso 1 1 calc R U
H15A H -0.0552 -0.0545 0.2755 0.027 Uiso 1 1 calc R U
C14 C -0.1052(2) 0.1662(4) 0.2228(2) 0.0279(7) Uani 1 1 d . .
H14B H -0.1945 0.1487 0.2142 0.033 Uiso 1 1 calc R U
H14A H -0.0746 0.2184 0.2857 0.033 Uiso 1 1 calc R U
C13 C -0.0824(3) 0.2684(4) 0.1427(2) 0.0307(7) Uani 1 1 d . .
H13A H -0.1246 0.3694 0.1434 0.037 Uiso 1 1 calc R U
H13B H -0.1154 0.2180 0.0796 0.037 Uiso 1 1 calc R U
C12 C 0.0559(2) 0.2949(3) 0.1567(2) 0.0232(6) Uani 1 1 d . .
H12B H 0.0707 0.3607 0.1034 0.028 Uiso 1 1 calc R U
H12A H 0.0868 0.3519 0.2179 0.028 Uiso 1 1 calc R U
C11 C 0.1271(2) 0.1437(3) 0.1592(2) 0.0172(6) Uani 1 1 d . .
H11 H 0.1001 0.0938 0.0944 0.021 Uiso 1 1 calc R U
C10 C 0.3113(2) 0.2828(3) 0.25551(18) 0.0179(6) Uani 1 1 d . .
H10B H 0.4012 0.2858 0.2689 0.027 Uiso 1 1 calc R U
H10A H 0.2853 0.2519 0.3140 0.027 Uiso 1 1 calc R U
H10C H 0.2784 0.3862 0.2351 0.027 Uiso 1 1 calc R U
C8 C 0.2948(2) 0.2120(3) 0.08737(18) 0.0133(5) Uani 1 1 d . .
C7 C 0.2940(2) 0.3604(3) 0.05348(19) 0.0172(6) Uani 1 1 d . .
H7 H 0.2781 0.4446 0.0921 0.021 Uiso 1 1 calc R U
C6 C 0.3165(2) 0.3903(3) -0.03860(19) 0.0200(6) Uani 1 1 d . .
H6 H 0.3143 0.4944 -0.0614 0.024 Uiso 1 1 calc R U
C5 C 0.3413(2) 0.2728(3) -0.09497(19) 0.0182(6) Uani 1 1 d . .
H5 H 0.3550 0.2948 -0.1571 0.022 Uiso 1 1 calc R U
C4 C 0.3468(2) 0.1177(3) -0.06138(18) 0.0158(5) Uani 1 1 d . .
C3 C 0.3788(2) -0.0096(3) -0.11297(18) 0.0176(6) Uani 1 1 d . .
H3 H 0.3941 0.0059 -0.1752 0.021 Uiso 1 1 calc R U
C2 C 0.3877(2) -0.1550(3) -0.07370(19) 0.0168(6) Uani 1 1 d . .
H2 H 0.4073 -0.2420 -0.1084 0.020 Uiso 1 1 calc R U
C1 C 0.3671(2) -0.1729(3) 0.01940(18) 0.0155(6) Uani 1 1 d . .
H1 H 0.3754 -0.2740 0.0470 0.019 Uiso 1 1 calc R U
C9 C 0.3248(2) 0.0876(3) 0.03132(18) 0.0129(5) Uani 1 1 d . .
C28 C 0.2633(3) 0.2458(5) 0.6315(3) 0.0505(10) Uani 1 1 d . .
H28A H 0.2688 0.3569 0.6473 0.076 Uiso 1 1 calc R U
H28C H 0.3462 0.2017 0.6424 0.076 Uiso 1 1 calc R U
H28B H 0.2171 0.1923 0.6726 0.076 Uiso 1 1 calc R U
C27 C 0.2014(3) 0.2257(4) 0.5315(2) 0.0309(8) Uani 1 1 d . .

loop_
_atom_site_aniso_label
_atom_site_aniso_U_11
_atom_site_aniso_U_22
_atom_site_aniso_U_33
_atom_site_aniso_U_23
_atom_site_aniso_U_13
_atom_site_aniso_U_12
Co1 0.01318(16) 0.01154(16) 0.00997(16) -0.00038(15) 0.00302(12) -0.00151(15)
Cl1 0.0146(3) 0.0168(3) 0.0157(3) -0.0014(2) 0.0041(2) -0.0029(3)
Cl2 0.0227(3) 0.0122(3) 0.0163(3) 0.0007(3) 0.0053(2) 0.0003(3)
N3 0.0169(11) 0.0166(11) 0.0152(11) 0.0000(9) 0.0046(9) -0.0036(9)
N4 0.0187(10) 0.0138(10) 0.0128(10) 0.0003(11) 0.0042(8) -0.0002(11)
N2 0.0120(10) 0.0141(10) 0.0142(11) -0.0003(9) 0.0049(8) -0.0007(9)
N1 0.0108(9) 0.0132(9) 0.0128(10) -0.0015(11) 0.0016(7) -0.0026(11)
N5 0.060(2) 0.068(2) 0.0308(18) -0.0155(16) 0.0076(16) 0.0137(18)
C17 0.0201(15) 0.0249(16) 0.0254(16) -0.0060(13) 0.0052(12) -0.0113(13)
C19 0.0198(15) 0.0168(13) 0.0189(14) 0.0032(12) 0.0100(12) 0.0019(11)
C18 0.0213(14) 0.0142(13) 0.0173(14) 0.0030(11) 0.0097(11) 0.0047(11)
C26 0.0247(14) 0.0178(13) 0.0170(14) -0.0024(11) 0.0028(11) 0.0021(11)
C25 0.0328(15) 0.0226(16) 0.0148(13) -0.0025(12) -0.0011(11) 0.0088(13)
C24 0.0357(18) 0.0295(16) 0.0140(14) 0.0056(12) 0.0080(12) 0.0167(14)
C23 0.0286(16) 0.0228(14) 0.0176(14) 0.0057(12) 0.0125(12) 0.0102(12)
C22 0.0348(17) 0.035(2) 0.0318(18) 0.0169(15) 0.0174(14) 0.0084(16)
C21 0.0306(17) 0.0274(17) 0.049(2) 0.0186(15) 0.0217(16) -0.0010(14)
C20 0.0205(14) 0.0251(16) 0.0365(17) 0.0059(14) 0.0096(12) -0.0035(13)
C16 0.0149(13) 0.0192(15) 0.0193(14) 0.0011(11) 0.0040(11) -0.0020(11)
C15 0.0145(13) 0.0300(15) 0.0248(15) 0.0037(12) 0.0059(11) -0.0022(11)
C14 0.0144(13) 0.0362(18) 0.0344(17) 0.0026(15) 0.0083(12) 0.0004(13)
C13 0.0185(15) 0.0368(19) 0.0370(18) 0.0093(15) 0.0065(13) 0.0089(14)
C12 0.0193(15) 0.0231(15) 0.0283(16) 0.0050(13) 0.0075(12) 0.0034(12)
C11 0.0129(13) 0.0223(15) 0.0163(14) -0.0002(11) 0.0033(10) -0.0006(11)
C10 0.0248(15) 0.0146(14) 0.0145(14) -0.0015(11) 0.0053(11) -0.0023(11)
C8 0.0084(11) 0.0188(14) 0.0116(13) 0.0012(10) 0.0002(9) -0.0018(10)
C7 0.0136(13) 0.0162(13) 0.0209(14) -0.0007(11) 0.0020(11) 0.0005(11)
C6 0.0180(14) 0.0191(15) 0.0206(15) 0.0060(11) -0.0004(11) -0.0025(10)
C5 0.0158(14) 0.0246(16) 0.0128(14) 0.0051(11) 0.0000(11) -0.0039(11)
C4 0.0098(12) 0.0233(14) 0.0132(13) 0.0001(11) 0.0005(10) -0.0051(11)
C3 0.0136(13) 0.0277(16) 0.0113(13) 0.0004(11) 0.0023(10) -0.0044(11)
C2 0.0135(14) 0.0204(16) 0.0160(14) -0.0050(11) 0.0026(11) -0.0017(11)
C1 0.0130(14) 0.0141(14) 0.0178(14) 0.0005(11) 0.0005(11) -0.0011(10)
C9 0.0096(12) 0.0150(15) 0.0129(13) 0.0026(10) -0.0002(9) -0.0012(10)
C28 0.038(2) 0.063(2) 0.043(2) -0.0249(19) -0.0065(16) 0.0104(18)
C27 0.0314(17) 0.0332(19) 0.031(2) -0.0085(15) 0.0123(15) 0.0035(14)

loop_
_atom_type_symbol
_atom_type_description
_atom_type_scat_dispersion_real
_atom_type_scat_dispersion_imag
_atom_type_scat_source
C C 0.0033 0.0016 'International Tables Vol C Tables 4.2.6.8 and 6.1.1.4'
H H 0.0000 0.0000 'International Tables Vol C Tables 4.2.6.8 and 6.1.1.4'
N N 0.0061 0.0033 'International Tables Vol C Tables 4.2.6.8 and 6.1.1.4'
Cl Cl 0.1484 0.1585 'International Tables Vol C Tables 4.2.6.8 and 6.1.1.4'
Co Co 0.3494 0.9721 'International Tables Vol C Tables 4.2.6.8 and 6.1.1.4'

loop_
_geom_angle_atom_site_label_1
_geom_angle_atom_site_label_2
_geom_angle_atom_site_label_3
_geom_angle
N4 Co1 N1 175.43(8)
N4 Co1 N2 99.99(8)
N1 Co1 N2 76.98(8)
N4 Co1 N3 76.05(8)
N1 Co1 N3 99.98(7)
N2 Co1 N3 81.08(7)
N4 Co1 Cl2 89.14(7)
N1 Co1 Cl2 93.15(7)
N2 Co1 Cl2 165.20(5)
N3 Co1 Cl2 89.96(6)
N4 Co1 Cl1 93.96(6)
N1 Co1 Cl1 89.59(5)
N2 Co1 Cl1 91.97(5)
N3 Co1 Cl1 166.51(6)
Cl2 Co1 Cl1 99.04(2)
C19 N3 C17 113.1(2)
C19 N3 C16 108.3(2)
C17 N3 C16 114.4(2)
C19 N3 Co1 105.25(15)
C17 N3 Co1 109.77(16)
C16 N3 Co1 105.47(14)
C26 N4 C18 118.3(2)
C26 N4 Co1 126.72(17)
C18 N4 Co1 112.66(17)
C8 N2 C10 112.24(19)
C8 N2 C11 108.50(18)
C10 N2 C11 113.20(19)
C8 N2 Co1 107.18(14)
C10 N2 Co1 107.41(15)
C11 N2 Co1 108.05(15)
C1 N1 C9 118.3(2)
C1 N1 Co1 126.07(18)
C9 N1 Co1 112.93(17)
N3 C17 H17C 109.5
N3 C17 H17A 109.5
H17C C17 H17A 109.5
N3 C17 H17B 109.5
H17C C17 H17B 109.5
H17A C17 H17B 109.5
C20 C19 C18 118.8(2)
C20 C19 N3 125.2(3)
C18 C19 N3 116.0(2)
N4 C18 C19 117.9(2)
N4 C18 C23 121.6(2)
C19 C18 C23 120.4(2)
N4 C26 C25 123.5(3)
N4 C26 H26 118.2
C25 C26 H26 118.2
C24 C25 C26 118.8(3)
C24 C25 H25 120.6
C26 C25 H25 120.6
C25 C24 C23 120.1(3)
C25 C24 H24 120.0
C23 C24 H24 120.0
C22 C23 C24 124.1(3)
C22 C23 C18 118.5(3)
C24 C23 C18 117.3(3)
C21 C22 C23 120.4(3)
C21 C22 H22 119.8
C23 C22 H22 119.8
C22 C21 C20 120.9(3)
C22 C21 H21 119.5
C20 C21 H21 119.5
C19 C20 C21 120.6(3)
C19 C20 H20 119.7
C21 C20 H20 119.7
N3 C16 C11 110.8(2)
N3 C16 C15 113.0(2)
C11 C16 C15 111.6(2)
N3 C16 H16 107.0
C11 C16 H16 107.0
C15 C16 H16 107.0
C14 C15 C16 112.1(2)
C14 C15 H15B 109.2
C16 C15 H15B 109.2
C14 C15 H15A 109.2
C16 C15 H15A 109.2
H15B C15 H15A 107.9
C13 C14 C15 110.0(2)
C13 C14 H14B 109.7
C15 C14 H14B 109.7
C13 C14 H14A 109.7
C15 C14 H14A 109.7
H14B C14 H14A 108.2
C14 C13 C12 109.3(2)
C14 C13 H13A 109.8
C12 C13 H13A 109.8
C14 C13 H13B 109.8
C12 C13 H13B 109.8
H13A C13 H13B 108.3
C11 C12 C13 112.6(2)
C11 C12 H12B 109.1
C13 C12 H12B 109.1
C11 C12 H12A 109.1
C13 C12 H12A 109.1
H12B C12 H12A 107.8
N2 C11 C12 112.8(2)
N2 C11 C16 109.8(2)
C12 C11 C16 111.6(2)
N2 C11 H11 107.5
C12 C11 H11 107.5
C16 C11 H11 107.5
N2 C10 H10B 109.5
N2 C10 H10A 109.5
H10B C10 H10A 109.5
N2 C10 H10C 109.5
H10B C10 H10C 109.5
H10A C10 H10C 109.5
C7 C8 C9 119.3(2)
C7 C8 N2 124.7(2)
C9 C8 N2 116.0(2)
C8 C7 C6 120.7(2)
C8 C7 H7 119.7
C6 C7 H7 119.7
C5 C6 C7 121.1(2)
C5 C6 H6 119.4
C7 C6 H6 119.4
C6 C5 C4 120.1(2)
C6 C5 H5 120.0
C4 C5 H5 120.0
C3 C4 C5 123.6(2)
C3 C4 C9 117.5(2)
C5 C4 C9 118.9(2)
C2 C3 C4 120.1(2)
C2 C3 H3 119.9
C4 C3 H3 119.9
C3 C2 C1 118.4(3)
C3 C2 H2 120.8
C1 C2 H2 120.8
N1 C1 C2 124.0(2)
N1 C1 H1 118.0
C2 C1 H1 118.0
N1 C9 C8 118.4(2)
N1 C9 C4 121.7(2)
C8 C9 C4 119.9(2)
C27 C28 H28A 109.5
C27 C28 H28C 109.5
H28A C28 H28C 109.5
C27 C28 H28B 109.5
H28A C28 H28B 109.5
H28C C28 H28B 109.5
N5 C27 C28 178.8(4)

loop_
_geom_bond_atom_site_label_1
_geom_bond_atom_site_label_2
_geom_bond_distance
Co1 N4 2.1307(19)
Co1 N1 2.1326(18)
Co1 N2 2.225(2)
Co1 N3 2.249(2)
Co1 Cl2 2.3896(7)
Co1 Cl1 2.4128(7)
N3 C19 1.450(3)
N3 C17 1.478(3)
N3 C16 1.508(3)
N4 C26 1.323(3)
N4 C18 1.367(3)
N2 C8 1.451(3)
N2 C10 1.483(3)
N2 C11 1.515(3)
N1 C1 1.314(3)
N1 C9 1.368(4)
N5 C27 1.124(4)
C17 H17C 0.9800
C17 H17A 0.9800
C17 H17B 0.9800
C19 C20 1.374(4)
C19 C18 1.413(4)
C18 C23 1.419(4)
C26 C25 1.398(4)
C26 H26 0.9500
C25 C24 1.361(4)
C25 H25 0.9500
C24 C23 1.409(4)
C24 H24 0.9500
C23 C22 1.407(4)
C22 C21 1.360(5)
C22 H22 0.9500
C21 C20 1.409(4)
C21 H21 0.9500
C20 H20 0.9500
C16 C11 1.523(4)
C16 C15 1.530(4)
C16 H16 1.0000
C15 C14 1.521(4)
C15 H15B 0.9900
C15 H15A 0.9900
C14 C13 1.508(4)
C14 H14B 0.9900
C14 H14A 0.9900
C13 C12 1.531(4)
C13 H13A 0.9900
C13 H13B 0.9900
C12 C11 1.521(4)
C12 H12B 0.9900
C12 H12A 0.9900
C11 H11 1.0000
C10 H10B 0.9800
C10 H10A 0.9800
C10 H10C 0.9800
C8 C7 1.363(4)
C8 C9 1.420(4)
C7 C6 1.414(4)
C7 H7 0.9500
C6 C5 1.358(4)
C6 H6 0.9500
C5 C4 1.413(4)
C5 H5 0.9500
C4 C3 1.409(4)
C4 C9 1.421(3)
C3 C2 1.363(4)
C3 H3 0.9500
C2 C1 1.405(4)
C2 H2 0.9500
C1 H1 0.9500
C28 C27 1.444(5)
C28 H28A 0.9800
C28 H28C 0.9800
C28 H28B 0.9800

loop_
_geom_hbond_atom_site_label_D
_geom_hbond_atom_site_label_H
_geom_hbond_atom_site_label_A
_geom_hbond_distance_DH
_geom_hbond_distance_HA
_geom_hbond_distance_DA
_geom_hbond_angle_DHA
_geom_hbond_site_symmetry_A
C28 H28C Cl2 0.98 2.83 3.706(3) 149.1 2_656
C28 H28A Cl1 0.98 2.79 3.572(4) 136.7 2_656
C1 H1 Cl2 0.95 2.71 3.320(3) 123.1 .
C2 H2 Cl1 0.95 2.67 3.598(3) 166.3 2_645
C10 H10C Cl2 0.98 2.90 3.586(3) 127.5 1_565
C10 H10B Cl1 0.98 2.71 3.410(3) 128.3 .
C16 H16 N5 1.00 2.46 3.430(4) 163.8 .
C25 H25 Cl2 0.95 2.79 3.608(3) 145.2 2_656
C26 H26 Cl1 0.95 2.78 3.369(3) 121.2 .
C17 H17C Cl2 0.98 2.85 3.479(3) 122.5 .
C17 H17C Cl2 0.98 2.85 3.479(3) 122.5 .
C26 H26 Cl1 0.95 2.78 3.369(3) 121.2 .
C25 H25 Cl2 0.95 2.79 3.608(3) 145.2 2_656
C16 H16 N5 1.00 2.46 3.430(4) 163.8 .
C10 H10B Cl1 0.98 2.71 3.410(3) 128.3 .
C10 H10C Cl2 0.98 2.90 3.586(3) 127.5 1_565
C2 H2 Cl1 0.95 2.67 3.598(3) 166.3 2_645
C1 H1 Cl2 0.95 2.71 3.320(3) 123.1 .
C28 H28A Cl1 0.98 2.79 3.572(4) 136.7 2_656
C28 H28C Cl2 0.98 2.83 3.706(3) 149.1 2_656
C17 H17C Cl2 0.98 2.85 3.479(3) 122.5 .
C26 H26 Cl1 0.95 2.78 3.369(3) 121.2 .
C25 H25 Cl2 0.95 2.79 3.608(3) 145.2 2_656
C16 H16 N5 1.00 2.46 3.430(4) 163.8 .
C10 H10B Cl1 0.98 2.71 3.410(3) 128.3 .
C10 H10C Cl2 0.98 2.90 3.586(3) 127.5 1_565
C2 H2 Cl1 0.95 2.67 3.598(3) 166.3 2_645
C1 H1 Cl2 0.95 2.71 3.320(3) 123.1 .
C28 H28A Cl1 0.98 2.79 3.572(4) 136.7 2_656
C28 H28C Cl2 0.98 2.83 3.706(3) 149.1 2_656
C17 H17C Cl2 0.98 2.85 3.479(3) 122.5 .
C26 H26 Cl1 0.95 2.78 3.369(3) 121.2 .
C25 H25 Cl2 0.95 2.79 3.608(3) 145.2 2_656
C16 H16 N5 1.00 2.46 3.430(4) 163.8 .
C10 H10B Cl1 0.98 2.71 3.410(3) 128.3 .
C10 H10C Cl2 0.98 2.90 3.586(3) 127.5 1_565
C2 H2 Cl1 0.95 2.67 3.598(3) 166.3 2_645
C1 H1 Cl2 0.95 2.71 3.320(3) 123.1 .
C28 H28A Cl1 0.98 2.79 3.572(4) 136.7 2_656
C28 H28C Cl2 0.98 2.83 3.706(3) 149.1 2_656
C17 H17C Cl2 0.98 2.85 3.479(3) 122.5 .
C26 H26 Cl1 0.95 2.78 3.369(3) 121.2 .
C25 H25 Cl2 0.95 2.79 3.608(3) 145.2 2_656
C16 H16 N5 1.00 2.46 3.430(4) 163.8 .
C10 H10B Cl1 0.98 2.71 3.410(3) 128.3 .
C10 H10C Cl2 0.98 2.90 3.586(3) 127.5 1_565
C2 H2 Cl1 0.95 2.67 3.598(3) 166.3 2_645
C1 H1 Cl2 0.95 2.71 3.320(3) 123.1 .
C28 H28A Cl1 0.98 2.79 3.572(4) 136.7 2_656
C28 H28C Cl2 0.98 2.83 3.706(3) 149.1 2_656
C17 H17C Cl2 0.98 2.85 3.479(3) 122.5 .
C26 H26 Cl1 0.95 2.78 3.369(3) 121.2 .
C25 H25 Cl2 0.95 2.79 3.608(3) 145.2 2_656
C16 H16 N5 1.00 2.46 3.430(4) 163.8 .
C10 H10B Cl1 0.98 2.71 3.410(3) 128.3 .
C10 H10C Cl2 0.98 2.90 3.586(3) 127.5 1_565
C2 H2 Cl1 0.95 2.67 3.598(3) 166.3 2_645
C1 H1 Cl2 0.95 2.71 3.320(3) 123.1 .
C28 H28A Cl1 0.98 2.79 3.572(4) 136.7 2_656
C28 H28C Cl2 0.98 2.83 3.706(3) 149.1 2_656

loop_
_geom_torsion_atom_site_label_1
_geom_torsion_atom_site_label_2
_geom_torsion_atom_site_label_3
_geom_torsion_atom_site_label_4
_geom_torsion
C17 N3 C19 C20 -31.2(4)
C16 N3 C19 C20 96.5(3)
Co1 N3 C19 C20 -151.0(2)
C17 N3 C19 C18 150.5(2)
C16 N3 C19 C18 -81.8(3)
Co1 N3 C19 C18 30.7(3)
C26 N4 C18 C19 178.0(2)
Co1 N4 C18 C19 -17.9(3)
C26 N4 C18 C23 -4.6(4)
Co1 N4 C18 C23 159.5(2)
C20 C19 C18 N4 171.1(3)
N3 C19 C18 N4 -10.5(3)
C20 C19 C18 C23 -6.3(4)
N3 C19 C18 C23 172.1(2)
C18 N4 C26 C25 -0.2(4)
Co1 N4 C26 C25 -161.8(2)
N4 C26 C25 C24 3.2(4)
C26 C25 C24 C23 -1.4(4)
C25 C24 C23 C22 175.9(3)
C25 C24 C23 C18 -3.1(4)
N4 C18 C23 C22 -172.8(3)
C19 C18 C23 C22 4.4(4)
N4 C18 C23 C24 6.2(4)
C19 C18 C23 C24 -176.5(2)
C24 C23 C22 C21 -178.5(3)
C18 C23 C22 C21 0.4(4)
C23 C22 C21 C20 -3.5(5)
C18 C19 C20 C21 3.3(4)
N3 C19 C20 C21 -174.9(3)
C22 C21 C20 C19 1.5(5)
C19 N3 C16 C11 156.8(2)
C17 N3 C16 C11 -76.2(3)
Co1 N3 C16 C11 44.5(2)
C19 N3 C16 C15 -77.1(3)
C17 N3 C16 C15 49.9(3)
Co1 N3 C16 C15 170.60(17)
N3 C16 C15 C14 -178.8(2)
C11 C16 C15 C14 -53.2(3)
C16 C15 C14 C13 58.3(3)
C15 C14 C13 C12 -59.4(3)
C14 C13 C12 C11 57.9(3)
C8 N2 C11 C12 -81.1(3)
C10 N2 C11 C12 44.2(3)
Co1 N2 C11 C12 163.01(17)
C8 N2 C11 C16 153.8(2)
C10 N2 C11 C16 -81.0(3)
Co1 N2 C11 C16 37.9(2)
C13 C12 C11 N2 -177.4(2)
C13 C12 C11 C16 -53.2(3)
N3 C16 C11 N2 -57.3(3)
C15 C16 C11 N2 175.9(2)
N3 C16 C11 C12 176.9(2)
C15 C16 C11 C12 50.0(3)
C10 N2 C8 C7 -38.3(3)
C11 N2 C8 C7 87.6(3)
Co1 N2 C8 C7 -156.0(2)
C10 N2 C8 C9 142.9(2)
C11 N2 C8 C9 -91.2(2)
Co1 N2 C8 C9 25.2(2)
C9 C8 C7 C6 3.2(4)
N2 C8 C7 C6 -175.5(2)
C8 C7 C6 C5 -1.0(4)
C7 C6 C5 C4 -1.0(4)
C6 C5 C4 C3 -176.3(2)
C6 C5 C4 C9 0.6(4)
C5 C4 C3 C2 176.9(3)
C9 C4 C3 C2 -0.1(4)
C4 C3 C2 C1 -1.4(4)
C9 N1 C1 C2 0.0(4)
Co1 N1 C1 C2 -160.21(19)
C3 C2 C1 N1 1.5(4)
C1 N1 C9 C8 -178.7(2)
Co1 N1 C9 C8 -16.0(3)
C1 N1 C9 C4 -1.6(3)
Co1 N1 C9 C4 161.11(17)
C7 C8 C9 N1 173.7(2)
N2 C8 C9 N1 -7.5(3)
C7 C8 C9 C4 -3.5(3)
N2 C8 C9 C4 175.3(2)
C3 C4 C9 N1 1.6(3)
C5 C4 C9 N1 -175.5(2)
C3 C4 C9 C8 178.7(2)
C5 C4 C9 C8 1.6(3)
